data_7030487
loop_
_publ_author_name
'Obuah, Collins'
'Munyaneza, Apollinaire'
'Guzei, Ilia A.'
'Darkwa, James'

_publ_section_title
;
 Ferrocenylpyrazolyl palladium complexes as catalysts for the
 polymerisation of 1-heptene and 1-octene to highly branched polyolefins.
;
_journal_issue 23
_journal_name_full 'Dalton transactions (Cambridge, England : 2003)'
_journal_page_first 8940
_journal_page_last 8950
_journal_paper_doi 10.1039/c4dt00931b
_journal_volume 43
_journal_year 2014
_chemical_formula_moiety 'C16 H16 Fe N2 O2'
_chemical_formula_sum 'C16 H16 Fe N2 O2'
_chemical_formula_weight 324.16
_chemical_name_systematic
; 
 ? 
;
_space_group_IT_number 15
_symmetry_cell_setting monoclinic
_symmetry_Int_Tables_number 15
_symmetry_space_group_name_Hall '-C 2yc'
_symmetry_space_group_name_H-M 'C 1 2/c 1'
_atom_sites_solution_hydrogens geom
_atom_sites_solution_primary direct
_atom_sites_solution_secondary difmap
_cell_angle_alpha 90.00
_cell_angle_beta 129.7089(13)
_cell_angle_gamma 90.00
_cell_formula_units_Z 16
_cell_length_a 29.4156(8)
_cell_length_b 11.9238(3)
_cell_length_c 21.4772(5)
_cell_measurement_reflns_used 9893
_cell_measurement_temperature 100(2)
_cell_measurement_theta_max 68.23
_cell_measurement_theta_min 3.91
_cell_volume 5795.2(3)
_computing_cell_refinement 'SAINT Ver. 7.24A (Bruker-AXS, 2007)'
_computing_data_collection 'APEX2 Ver. 2.1-4 (Bruker-AXS, 2007)'
_computing_data_reduction 'SAINT Ver. 7.24A'
_computing_molecular_graphics SHELXTL
_computing_publication_material SHELXTL
_computing_structure_refinement SHELXTL
_computing_structure_solution 'SHELXTL (Sheldrick, 2008)'
_diffrn_ambient_temperature 100(2)
_diffrn_measured_fraction_theta_full 0.996
_diffrn_measured_fraction_theta_max 0.997
_diffrn_measurement_device_type 'Bruker SMART APEX2 area detector'
_diffrn_measurement_method '0.50\% \w and 0.5 \% \f scans'
_diffrn_radiation_monochromator graphite
_diffrn_radiation_source 'fine-focus sealed tube'
_diffrn_radiation_type Cu-K\a
_diffrn_radiation_wavelength 1.54178
_diffrn_reflns_av_R_equivalents 0.0437
_diffrn_reflns_av_sigmaI/netI 0.0260
_diffrn_reflns_limit_h_max 35
_diffrn_reflns_limit_h_min -30
_diffrn_reflns_limit_k_max 14
_diffrn_reflns_limit_k_min -14
_diffrn_reflns_limit_l_max 25
_diffrn_reflns_limit_l_min -25
_diffrn_reflns_number 42154
_diffrn_reflns_theta_full 25.00
_diffrn_reflns_theta_max 68.23
_diffrn_reflns_theta_min 3.91
_exptl_absorpt_coefficient_mu 8.394
_exptl_absorpt_correction_T_max 0.2793
_exptl_absorpt_correction_T_min 0.1449
_exptl_absorpt_correction_type multi-scan
_exptl_absorpt_process_details
;
SADABS  (Bruker-AXS, 2007)
;
_exptl_crystal_colour orange
_exptl_crystal_density_diffrn 1.486
_exptl_crystal_density_method 'not measured'
_exptl_crystal_description block
_exptl_crystal_F_000 2688
_exptl_crystal_size_max 0.38
_exptl_crystal_size_mid 0.22
_exptl_crystal_size_min 0.20
_refine_diff_density_max 1.086
_refine_diff_density_min -0.530
_refine_diff_density_rms 0.085
_refine_ls_extinction_method none
_refine_ls_goodness_of_fit_ref 1.044
_refine_ls_hydrogen_treatment mixed
_refine_ls_matrix_type full
_refine_ls_number_parameters 374
_refine_ls_number_reflns 5281
_refine_ls_number_restraints 22
_refine_ls_restrained_S_all 1.050
_refine_ls_R_factor_all 0.0732
_refine_ls_R_factor_gt 0.0641
_refine_ls_shift/su_max 0.000
_refine_ls_shift/su_mean 0.000
_refine_ls_structure_factor_coef Fsqd
_refine_ls_weighting_details 'calc w=1/[\s^2^(Fo^2^)+(0.0810P)^2^+39.8035P] where P=(Fo^2^+2Fc^2^)/3'
_refine_ls_weighting_scheme calc
_refine_ls_wR_factor_gt 0.1632
_refine_ls_wR_factor_ref 0.1690
_reflns_number_gt 4645
_reflns_number_total 5281
_reflns_threshold_expression I>2\s(I)
_cod_data_source_file c4dt00931b2.cif
_cod_data_source_block darkwa113
_cod_depositor_comments
;
The following automatic conversions were performed:

'_symmetry_cell_setting' value 'Monoclinic' changed to 'monoclinic'
according to
/usr/data/users/saulius/crontab/automatic-downloads/rss-feeds/RSC/lib/dictionaries/cif_core.dic
dictionary named 'cif_core.dic' version 2.4.2 from 2011-04-26.

Automatic conversion script
Id: cif_fix_values 2281 2013-09-26 08:29:07Z andrius 

 Adding full bibliography for 7030484--7030489.cif.
;
_cod_original_sg_symbol_Hall '-C 2yc      '
_cod_original_sg_symbol_H-M 'C 1 2/c 1   '
_cod_database_code 7030487

loop_
_symmetry_equiv_pos_as_xyz
'x, y, z'
'-x, y, -z+1/2'
'x+1/2, y+1/2, z'
'-x+1/2, y+1/2, -z+1/2'
'-x, -y, -z'
'x, -y, z-1/2'
'-x+1/2, -y+1/2, -z'
'x+1/2, -y+1/2, z-1/2'

loop_
_atom_site_label
_atom_site_type_symbol
_atom_site_fract_x
_atom_site_fract_y
_atom_site_fract_z
_atom_site_U_iso_or_equiv
_atom_site_adp_type
_atom_site_occupancy
_atom_site_symmetry_multiplicity
_atom_site_calc_flag
_atom_site_refinement_flags
_atom_site_disorder_assembly
_atom_site_disorder_group
Fe1 Fe 0.33274(3) 0.51728(6) 0.15646(4) 0.0290(2) Uani 1 1 d . . .
O1 O 0.58534(16) 0.4385(3) 0.5386(2) 0.0469(9) Uani 1 1 d . A .
N1 N 0.44940(17) 0.2794(3) 0.2977(2) 0.0278(8) Uani 1 1 d . . .
H1 H 0.435(2) 0.235(5) 0.259(3) 0.041(16) Uiso 1 1 d . . .
N2 N 0.50603(16) 0.2661(3) 0.3627(2) 0.0285(8) Uani 1 1 d . . .
C1 C 0.3301(2) 0.4809(4) 0.2470(3) 0.0383(12) Uani 1 1 d . . .
H1B H 0.3458 0.5259 0.2933 0.046 Uiso 1 1 calc R . .
C2 C 0.2726(2) 0.4867(5) 0.1719(4) 0.0445(14) Uani 1 1 d . . .
H2 H 0.2424 0.5359 0.1596 0.053 Uiso 1 1 calc R . .
C3 C 0.2665(2) 0.4086(4) 0.1179(3) 0.0445(13) Uani 1 1 d . . .
H3 H 0.2323 0.3973 0.0631 0.053 Uiso 1 1 calc R . .
C4 C 0.3211(2) 0.3494(4) 0.1606(3) 0.0390(12) Uani 1 1 d . . .
H4 H 0.3296 0.2905 0.1396 0.047 Uiso 1 1 calc R . .
C5 C 0.3605(2) 0.3946(4) 0.2402(3) 0.0332(10) Uani 1 1 d . . .
C6 C 0.4227(2) 0.3639(4) 0.3048(3) 0.0294(10) Uani 1 1 d . . .
C7 C 0.4647(2) 0.4101(4) 0.3795(3) 0.0317(10) Uani 1 1 d . . .
H7 H 0.4603 0.4715 0.4034 0.038 Uiso 1 1 calc R . .
C8 C 0.5158(2) 0.3466(4) 0.4131(3) 0.0320(10) Uani 1 1 d D A .
C9 C 0.5740(2) 0.3640(4) 0.4928(3) 0.0430(13) Uani 1 1 d D . .
O2 O 0.60769(19) 0.2718(4) 0.5129(3) 0.0296(11) Uani 0.682(5) 1 d PD A 1
C10 C 0.6646(3) 0.2762(6) 0.5910(4) 0.0365(16) Uani 0.682(5) 1 d PD A 1
H10A H 0.6811 0.1995 0.6083 0.044 Uiso 0.682(5) 1 calc PR A 1
H10B H 0.6609 0.3065 0.6305 0.044 Uiso 0.682(5) 1 calc PR A 1
C11 C 0.7054(4) 0.3484(7) 0.5899(6) 0.051(2) Uani 0.682(5) 1 d PD A 1
H11A H 0.7041 0.3258 0.5450 0.076 Uiso 0.682(5) 1 calc PR A 1
H11B H 0.7457 0.3399 0.6411 0.076 Uiso 0.682(5) 1 calc PR A 1
H11C H 0.6931 0.4269 0.5830 0.076 Uiso 0.682(5) 1 calc PR A 1
O2X O 0.6210(4) 0.3171(9) 0.4974(6) 0.0296(11) Uani 0.318(5) 1 d PD A 2
C10X C 0.6809(6) 0.3382(16) 0.5676(8) 0.0365(16) Uani 0.318(5) 1 d PD A 2
H10C H 0.6871 0.4200 0.5773 0.044 Uiso 0.318(5) 1 calc PR A 2
H10D H 0.7078 0.3102 0.5583 0.044 Uiso 0.318(5) 1 calc PR A 2
C11X C 0.6949(7) 0.2828(14) 0.6391(9) 0.051(2) Uani 0.318(5) 1 d PD A 2
H11D H 0.6686 0.3112 0.6488 0.076 Uiso 0.318(5) 1 calc PR A 2
H11E H 0.7360 0.2984 0.6864 0.076 Uiso 0.318(5) 1 calc PR A 2
H11F H 0.6893 0.2016 0.6299 0.076 Uiso 0.318(5) 1 calc PR A 2
C12 C 0.4062(2) 0.5890(5) 0.1842(3) 0.0412(12) Uani 1 1 d . . .
H12 H 0.4458 0.5735 0.2309 0.049 Uiso 1 1 calc R . .
C13 C 0.3696(2) 0.6724(4) 0.1779(3) 0.0369(11) Uani 1 1 d . . .
H13 H 0.3800 0.7229 0.2194 0.044 Uiso 1 1 calc R . .
C14 C 0.3142(2) 0.6673(4) 0.0983(3) 0.0357(11) Uani 1 1 d . . .
H14 H 0.2809 0.7135 0.0772 0.043 Uiso 1 1 calc R . .
C15 C 0.3176(2) 0.5818(5) 0.0563(3) 0.0402(12) Uani 1 1 d . . .
H15 H 0.2870 0.5607 0.0016 0.048 Uiso 1 1 calc R . .
C16 C 0.3744(2) 0.5325(5) 0.1096(3) 0.0433(13) Uani 1 1 d . . .
H16 H 0.3885 0.4721 0.0972 0.052 Uiso 1 1 calc R . .
Fe1A Fe 0.45304(3) -0.14735(6) 0.04362(4) 0.0288(2) Uani 1 1 d . . .
O1A O 0.35597(15) 0.0967(3) 0.25060(19) 0.0365(8) Uani 1 1 d . . .
N1A N 0.41068(17) 0.1003(3) 0.1167(2) 0.0285(8) Uani 1 1 d . B .
H1A H 0.439(3) 0.143(6) 0.127(4) 0.07(2) Uiso 1 1 d . . .
N2A N 0.39886(16) 0.1195(3) 0.1665(2) 0.0287(8) Uani 1 1 d . B .
C1A C 0.4272(2) 0.0107(4) -0.0023(3) 0.0320(10) Uani 1 1 d . B .
H1AA H 0.4502 0.0771 0.0208 0.038 Uiso 1 1 calc R . .
C2A C 0.4233(2) -0.0598(5) -0.0586(3) 0.0362(11) Uani 1 1 d . B .
H2A H 0.4434 -0.0494 -0.0794 0.043 Uiso 1 1 calc R . .
C3A C 0.3839(2) -0.1487(5) -0.0785(3) 0.0419(13) Uani 1 1 d . B .
H3A H 0.3727 -0.2079 -0.1155 0.050 Uiso 1 1 calc R . .
C4A C 0.3641(2) -0.1340(4) -0.0338(3) 0.0338(11) Uani 1 1 d . B .
H4A H 0.3376 -0.1818 -0.0353 0.041 Uiso 1 1 calc R . .
C5A C 0.3908(2) -0.0350(4) 0.0138(3) 0.0303(10) Uani 1 1 d . B .
C6A C 0.38370(19) 0.0069(4) 0.0710(3) 0.0268(9) Uani 1 1 d . . .
C7A C 0.35203(19) -0.0373(4) 0.0925(3) 0.0272(9) Uani 1 1 d . B .
H7A H 0.3279 -0.1025 0.0714 0.033 Uiso 1 1 calc R . .
C8A C 0.36332(19) 0.0348(4) 0.1520(3) 0.0265(9) Uani 1 1 d D . .
C9A C 0.34280(19) 0.0312(4) 0.1996(3) 0.0278(9) Uani 1 1 d D B .
O2A O 0.30749(14) -0.0588(3) 0.17811(19) 0.0353(7) Uani 1 1 d D . .
C10A C 0.2882(2) -0.0751(5) 0.2253(3) 0.0419(12) Uani 1 1 d D B .
H10E H 0.2696 -0.0059 0.2251 0.050 Uiso 1 1 calc R . .
H10F H 0.3224 -0.0940 0.2820 0.050 Uiso 1 1 calc R . .
C11A C 0.2449(3) -0.1689(5) 0.1871(4) 0.0613(19) Uani 1 1 d D . .
H11G H 0.2096 -0.1464 0.1329 0.092 Uiso 1 1 calc R B .
H11H H 0.2338 -0.1873 0.2204 0.092 Uiso 1 1 calc R . .
H11I H 0.2627 -0.2348 0.1829 0.092 Uiso 1 1 calc R . .
C12A C 0.4926(3) -0.1905(7) 0.1569(3) 0.0401(9) Uani 0.637(12) 1 d PG B 1
H12A H 0.4818 -0.1636 0.1901 0.048 Uiso 0.637(12) 1 calc PR B 1
C13A C 0.5336(3) -0.1391(4) 0.1519(4) 0.0401(9) Uani 0.637(12) 1 d PG B 1
H13A H 0.5561 -0.0735 0.1799 0.048 Uiso 0.637(12) 1 calc PR B 1
C14A C 0.5353(3) -0.2029(7) 0.0975(5) 0.0401(9) Uani 0.637(12) 1 d PG B 1
H14A H 0.5590 -0.1875 0.0828 0.048 Uiso 0.637(12) 1 calc PR B 1
C15A C 0.4952(4) -0.2938(5) 0.0690(4) 0.0401(9) Uani 0.637(12) 1 d PG B 1
H15A H 0.4875 -0.3499 0.0318 0.048 Uiso 0.637(12) 1 calc PR B 1
C16A C 0.4688(2) -0.2862(7) 0.1057(4) 0.0401(9) Uani 0.637(12) 1 d PG B 1
H16A H 0.4403 -0.3362 0.0974 0.048 Uiso 0.637(12) 1 calc PR B 1
C12B C 0.5226(6) -0.1478(8) 0.1665(7) 0.0401(9) Uani 0.363(12) 1 d PG B 2
H12B H 0.5339 -0.0829 0.1991 0.048 Uiso 0.363(12) 1 calc PR B 2
C13B C 0.5436(4) -0.1788(10) 0.1249(9) 0.0401(9) Uani 0.363(12) 1 d PG B 2
H13B H 0.5713 -0.1383 0.1248 0.048 Uiso 0.363(12) 1 calc PR B 2
C14B C 0.5158(7) -0.2811(10) 0.0836(8) 0.0401(9) Uani 0.363(12) 1 d PG B 2
H14B H 0.5216 -0.3209 0.0509 0.048 Uiso 0.363(12) 1 calc PR B 2
C15B C 0.4776(5) -0.3133(9) 0.0996(7) 0.0401(9) Uani 0.363(12) 1 d PG B 2
H15B H 0.4535 -0.3784 0.0796 0.048 Uiso 0.363(12) 1 calc PR B 2
C16B C 0.4819(5) -0.2309(14) 0.1509(7) 0.0401(9) Uani 0.363(12) 1 d PG B 2
H16B H 0.4611 -0.2313 0.1712 0.048 Uiso 0.363(12) 1 calc PR B 2

loop_
_atom_site_aniso_label
_atom_site_aniso_U_11
_atom_site_aniso_U_22
_atom_site_aniso_U_33
_atom_site_aniso_U_23
_atom_site_aniso_U_13
_atom_site_aniso_U_12
Fe1 0.0225(4) 0.0246(4) 0.0360(4) 0.0050(3) 0.0169(3) -0.0002(3)
O1 0.047(2) 0.047(2) 0.0311(18) -0.0061(16) 0.0173(16) 0.0156(17)
N1 0.0277(19) 0.0227(19) 0.0281(19) -0.0018(16) 0.0156(17) 0.0007(15)
N2 0.0269(19) 0.0267(19) 0.0254(18) -0.0008(15) 0.0137(16) 0.0053(15)
C1 0.040(3) 0.040(3) 0.048(3) 0.018(2) 0.034(3) 0.010(2)
C2 0.028(3) 0.049(3) 0.064(4) 0.027(3) 0.034(3) 0.011(2)
C3 0.022(2) 0.036(3) 0.052(3) 0.012(2) 0.013(2) -0.004(2)
C4 0.029(2) 0.023(2) 0.049(3) 0.009(2) 0.017(2) 0.0006(19)
C5 0.032(2) 0.026(2) 0.045(3) 0.007(2) 0.026(2) -0.0001(19)
C6 0.029(2) 0.026(2) 0.036(2) 0.0056(19) 0.023(2) 0.0028(18)
C7 0.038(3) 0.027(2) 0.036(2) 0.0056(19) 0.027(2) 0.0106(19)
C8 0.034(3) 0.031(2) 0.029(2) 0.0038(19) 0.019(2) 0.0086(19)
C9 0.042(3) 0.041(3) 0.028(2) -0.003(2) 0.014(2) 0.019(2)
O2 0.027(2) 0.024(3) 0.025(2) -0.0019(18) 0.0113(17) 0.0049(19)
C10 0.019(3) 0.044(4) 0.024(3) -0.001(3) 0.004(3) 0.006(3)
C11 0.024(4) 0.037(4) 0.058(5) 0.009(4) 0.011(4) 0.002(3)
O2X 0.027(2) 0.024(3) 0.025(2) -0.0019(18) 0.0113(17) 0.0049(19)
C10X 0.019(3) 0.044(4) 0.024(3) -0.001(3) 0.004(3) 0.006(3)
C11X 0.024(4) 0.037(4) 0.058(5) 0.009(4) 0.011(4) 0.002(3)
C12 0.027(2) 0.052(3) 0.042(3) 0.008(2) 0.021(2) -0.010(2)
C13 0.045(3) 0.028(2) 0.038(3) 0.000(2) 0.026(2) -0.011(2)
C14 0.037(3) 0.029(2) 0.042(3) 0.009(2) 0.026(2) -0.002(2)
C15 0.039(3) 0.049(3) 0.033(2) -0.001(2) 0.023(2) -0.010(2)
C16 0.038(3) 0.051(3) 0.055(3) 0.004(3) 0.037(3) -0.001(2)
Fe1A 0.0298(4) 0.0318(4) 0.0270(4) -0.0011(3) 0.0191(3) -0.0053(3)
O1A 0.0424(19) 0.0369(19) 0.0341(17) -0.0054(15) 0.0263(16) -0.0090(15)
N1A 0.0243(19) 0.031(2) 0.0283(19) -0.0003(16) 0.0158(16) -0.0058(16)
N2A 0.0275(19) 0.0268(19) 0.0289(19) 0.0029(15) 0.0167(16) -0.0010(15)
C1A 0.031(2) 0.031(2) 0.031(2) 0.0068(19) 0.019(2) -0.0021(19)
C2A 0.032(2) 0.053(3) 0.023(2) 0.002(2) 0.017(2) -0.002(2)
C3A 0.032(3) 0.063(4) 0.026(2) -0.016(2) 0.017(2) -0.017(2)
C4A 0.025(2) 0.044(3) 0.027(2) -0.008(2) 0.0138(19) -0.011(2)
C5A 0.026(2) 0.035(3) 0.025(2) 0.0023(18) 0.0131(19) -0.0018(19)
C6A 0.022(2) 0.026(2) 0.026(2) 0.0015(17) 0.0121(18) -0.0036(17)
C7A 0.022(2) 0.027(2) 0.025(2) -0.0007(17) 0.0120(18) -0.0035(17)
C8A 0.023(2) 0.025(2) 0.025(2) 0.0049(17) 0.0121(18) 0.0017(17)
C9A 0.026(2) 0.025(2) 0.025(2) -0.0002(18) 0.0128(19) -0.0021(17)
O2A 0.0407(19) 0.0361(18) 0.0376(17) -0.0067(14) 0.0289(16) -0.0104(15)
C10A 0.053(3) 0.040(3) 0.047(3) -0.010(2) 0.039(3) -0.017(2)
C11A 0.088(5) 0.055(4) 0.081(4) -0.032(3) 0.073(4) -0.039(4)
C12A 0.0353(18) 0.048(2) 0.0390(17) 0.0125(15) 0.0248(15) 0.0076(14)
C13A 0.0353(18) 0.048(2) 0.0390(17) 0.0125(15) 0.0248(15) 0.0076(14)
C14A 0.0353(18) 0.048(2) 0.0390(17) 0.0125(15) 0.0248(15) 0.0076(14)
C15A 0.0353(18) 0.048(2) 0.0390(17) 0.0125(15) 0.0248(15) 0.0076(14)
C16A 0.0353(18) 0.048(2) 0.0390(17) 0.0125(15) 0.0248(15) 0.0076(14)
C12B 0.0353(18) 0.048(2) 0.0390(17) 0.0125(15) 0.0248(15) 0.0076(14)
C13B 0.0353(18) 0.048(2) 0.0390(17) 0.0125(15) 0.0248(15) 0.0076(14)
C14B 0.0353(18) 0.048(2) 0.0390(17) 0.0125(15) 0.0248(15) 0.0076(14)
C15B 0.0353(18) 0.048(2) 0.0390(17) 0.0125(15) 0.0248(15) 0.0076(14)
C16B 0.0353(18) 0.048(2) 0.0390(17) 0.0125(15) 0.0248(15) 0.0076(14)

loop_
_atom_type_symbol
_atom_type_description
_atom_type_scat_dispersion_real
_atom_type_scat_dispersion_imag
_atom_type_scat_source
C C 0.0181 0.0091 'International Tables Vol C Tables 4.2.6.8 and 6.1.1.4'
H H 0.0000 0.0000 'International Tables Vol C Tables 4.2.6.8 and 6.1.1.4'
O O 0.0492 0.0322 'International Tables Vol C Tables 4.2.6.8 and 6.1.1.4'
Fe Fe -1.1336 3.1974 'International Tables Vol C Tables 4.2.6.8 and 6.1.1.4'
N N 0.0311 0.0180 'International Tables Vol C Tables 4.2.6.8 and 6.1.1.4'

loop_
_geom_angle_atom_site_label_1
_geom_angle_atom_site_label_2
_geom_angle_atom_site_label_3
_geom_angle
_geom_angle_publ_flag
C3 Fe1 C12 163.1(2) yes
C3 Fe1 C16 125.7(2) yes
C12 Fe1 C16 40.6(2) yes
C3 Fe1 C2 40.5(2) yes
C12 Fe1 C2 154.7(2) yes
C16 Fe1 C2 164.1(2) yes
C3 Fe1 C5 68.9(2) yes
C12 Fe1 C5 107.0(2) yes
C16 Fe1 C5 118.2(2) yes
C2 Fe1 C5 68.09(19) yes
C3 Fe1 C1 69.0(2) yes
C12 Fe1 C1 119.4(2) yes
C16 Fe1 C1 153.3(2) yes
C2 Fe1 C1 40.5(2) yes
C5 Fe1 C1 41.0(2) yes
C3 Fe1 C13 154.9(2) yes
C12 Fe1 C13 40.5(2) yes
C16 Fe1 C13 68.2(2) yes
C2 Fe1 C13 121.2(2) yes
C5 Fe1 C13 126.5(2) yes
C1 Fe1 C13 108.4(2) yes
C3 Fe1 C4 41.1(2) yes
C12 Fe1 C4 125.3(2) yes
C16 Fe1 C4 106.3(2) yes
C2 Fe1 C4 68.2(2) yes
C5 Fe1 C4 40.8(2) yes
C1 Fe1 C4 68.9(2) yes
C13 Fe1 C4 163.2(2) yes
C3 Fe1 C14 119.9(2) yes
C12 Fe1 C14 68.2(2) yes
C16 Fe1 C14 68.2(2) yes
C2 Fe1 C14 109.7(2) yes
C5 Fe1 C14 164.8(2) yes
C1 Fe1 C14 127.6(2) yes
C13 Fe1 C14 40.7(2) yes
C4 Fe1 C14 153.7(2) yes
C3 Fe1 C15 107.7(2) yes
C12 Fe1 C15 68.1(2) yes
C16 Fe1 C15 40.6(2) yes
C2 Fe1 C15 127.7(2) yes
C5 Fe1 C15 153.1(2) yes
C1 Fe1 C15 164.8(2) yes
C13 Fe1 C15 68.0(2) yes
C4 Fe1 C15 119.0(2) yes
C14 Fe1 C15 40.1(2) yes
N2 N1 C6 113.6(4) ?
N2 N1 H1 118(4) ?
C6 N1 H1 128(4) ?
N1 N2 C8 103.9(4) ?
C2 C1 C5 106.9(5) ?
C2 C1 Fe1 69.4(3) ?
C5 C1 Fe1 69.5(3) ?
C2 C1 H1B 126.6 ?
C5 C1 H1B 126.6 ?
Fe1 C1 H1B 126.1 ?
C3 C2 C1 109.8(5) ?
C3 C2 Fe1 69.5(3) ?
C1 C2 Fe1 70.1(3) ?
C3 C2 H2 125.1 ?
C1 C2 H2 125.1 ?
Fe1 C2 H2 126.9 ?
C2 C3 C4 107.5(5) ?
C2 C3 Fe1 70.0(3) ?
C4 C3 Fe1 70.1(3) ?
C2 C3 H3 126.3 ?
C4 C3 H3 126.3 ?
Fe1 C3 H3 125.3 ?
C5 C4 C3 107.6(5) ?
C5 C4 Fe1 69.5(3) ?
C3 C4 Fe1 68.8(3) ?
C5 C4 H4 126.2 ?
C3 C4 H4 126.2 ?
Fe1 C4 H4 127.0 ?
C4 C5 C1 108.2(4) ?
C4 C5 C6 127.3(4) ?
C1 C5 C6 124.4(5) ?
C4 C5 Fe1 69.7(3) ?
C1 C5 Fe1 69.5(3) ?
C6 C5 Fe1 124.4(3) ?
N1 C6 C7 106.2(4) ?
N1 C6 C5 123.0(4) ?
C7 C6 C5 130.8(4) ?
C6 C7 C8 104.7(4) ?
C6 C7 H7 127.6 ?
C8 C7 H7 127.6 ?
N2 C8 C7 111.5(4) ?
N2 C8 C9 122.3(4) ?
C7 C8 C9 126.2(4) ?
O1 C9 O2 125.1(4) ?
O1 C9 O2X 118.7(6) ?
O2 C9 O2X 35.4(4) ?
O1 C9 C8 124.4(4) ?
O2 C9 C8 109.1(4) ?
O2X C9 C8 112.3(5) ?
C9 O2 C10 114.5(5) ?
O2 C10 C11 110.9(6) ?
O2 C10 H10A 109.5 ?
C11 C10 H10A 109.5 ?
O2 C10 H10B 109.5 ?
C11 C10 H10B 109.5 ?
H10A C10 H10B 108.1 ?
C10X O2X C9 119.1(10) ?
O2X C10X C11X 110.9(13) ?
O2X C10X H10C 109.5 ?
C11X C10X H10C 109.5 ?
O2X C10X H10D 109.5 ?
C11X C10X H10D 109.5 ?
H10C C10X H10D 108.1 ?
C10X C11X H11D 109.5 ?
C10X C11X H11E 109.5 ?
H11D C11X H11E 109.5 ?
C10X C11X H11F 109.5 ?
H11D C11X H11F 109.5 ?
H11E C11X H11F 109.5 ?
C16 C12 C13 108.5(5) ?
C16 C12 Fe1 69.8(3) ?
C13 C12 Fe1 70.3(3) ?
C16 C12 H12 125.8 ?
C13 C12 H12 125.8 ?
Fe1 C12 H12 125.8 ?
C12 C13 C14 107.6(5) ?
C12 C13 Fe1 69.2(3) ?
C14 C13 Fe1 69.8(3) ?
C12 C13 H13 126.2 ?
C14 C13 H13 126.2 ?
Fe1 C13 H13 126.4 ?
C15 C14 C13 107.9(5) ?
C15 C14 Fe1 70.0(3) ?
C13 C14 Fe1 69.5(3) ?
C15 C14 H14 126.1 ?
C13 C14 H14 126.1 ?
Fe1 C14 H14 126.1 ?
C14 C15 C16 108.2(5) ?
C14 C15 Fe1 69.9(3) ?
C16 C15 Fe1 69.0(3) ?
C14 C15 H15 125.9 ?
C16 C15 H15 125.9 ?
Fe1 C15 H15 126.7 ?
C12 C16 C15 107.8(5) ?
C12 C16 Fe1 69.7(3) ?
C15 C16 Fe1 70.3(3) ?
C12 C16 H16 126.1 ?
C15 C16 H16 126.1 ?
Fe1 C16 H16 125.5 ?
C12A Fe1A C16A 41.96(12) yes
C12A Fe1A C13A 41.81(11) yes
C16A Fe1A C13A 70.45(15) yes
C12A Fe1A C15A 70.39(16) yes
C16A Fe1A C15A 41.68(13) yes
C13A Fe1A C15A 70.04(15) yes
C12A Fe1A C5A 105.36(19) yes
C16A Fe1A C5A 122.9(2) yes
C13A Fe1A C5A 119.9(3) yes
C15A Fe1A C5A 160.8(3) yes
C12A Fe1A C14A 70.23(14) yes
C16A Fe1A C14A 70.14(16) yes
C13A Fe1A C14A 41.46(11) yes
C15A Fe1A C14A 41.38(11) yes
C5A Fe1A C14A 156.3(3) yes
C12A Fe1A C4A 117.9(3) yes
C16A Fe1A C4A 104.1(2) yes
C13A Fe1A C4A 154.8(3) yes
C15A Fe1A C4A 122.9(3) yes
C5A Fe1A C4A 41.38(19) yes
C14A Fe1A C4A 161.5(3) yes
C12A Fe1A C1A 125.5(3) yes
C16A Fe1A C1A 162.2(3) yes
C13A Fe1A C1A 108.4(2) yes
C15A Fe1A C1A 155.8(2) yes
C5A Fe1A C1A 41.25(18) yes
C14A Fe1A C1A 121.5(2) yes
C4A Fe1A C1A 69.0(2) yes
C12A Fe1A C3A 153.4(3) yes
C16A Fe1A C3A 117.9(2) yes
C13A Fe1A C3A 163.6(3) yes
C15A Fe1A C3A 106.1(2) yes
C5A Fe1A C3A 68.9(2) yes
C14A Fe1A C3A 125.4(3) yes
C4A Fe1A C3A 40.70(19) yes
C1A Fe1A C3A 68.2(2) yes
C12A Fe1A C2A 163.7(3) yes
C16A Fe1A C2A 154.0(3) yes
C13A Fe1A C2A 126.6(3) yes
C15A Fe1A C2A 120.0(2) yes
C5A Fe1A C2A 68.99(19) yes
C14A Fe1A C2A 108.5(2) yes
C4A Fe1A C2A 68.68(19) yes
C1A Fe1A C2A 40.5(2) yes
C3A Fe1A C2A 40.5(2) yes
C12A Fe1A C12B 26.3(3) yes
C16A Fe1A C12B 61.5(3) yes
C13A Fe1A C12B 16.5(3) yes
C15A Fe1A C12B 73.4(3) yes
C5A Fe1A C12B 111.5(3) yes
C14A Fe1A C12B 54.4(3) yes
C4A Fe1A C12B 139.4(5) yes
C1A Fe1A C12B 112.4(3) yes
C3A Fe1A C12B 179.4(3) yes
C2A Fe1A C12B 140.0(5) yes
C12A Fe1A C13B 59.4(3) yes
C16A Fe1A C13B 70.2(3) yes
C13A Fe1A C13B 26.2(3) yes
C15A Fe1A C13B 51.5(3) yes
C5A Fe1A C13B 143.3(5) yes
C14A Fe1A C13B 15.4(3) yes
C4A Fe1A C13B 174.0(3) yes
C1A Fe1A C13B 117.0(3) yes
C3A Fe1A C13B 139.8(5) yes
C2A Fe1A C13B 115.5(3) yes
C12B Fe1A C13B 40.05(19) yes
N2A N1A C6A 112.8(4) ?
N2A N1A H1A 113(5) ?
C6A N1A H1A 133(5) ?
N1A N2A C8A 104.4(4) ?
C2A C1A C5A 108.4(4) ?
C2A C1A Fe1A 70.5(3) ?
C5A C1A Fe1A 68.5(3) ?
C2A C1A H1AA 125.8 ?
C5A C1A H1AA 125.8 ?
Fe1A C1A H1AA 126.7 ?
C1A C2A C3A 107.8(4) ?
C1A C2A Fe1A 69.0(3) ?
C3A C2A Fe1A 69.5(3) ?
C1A C2A H2A 126.1 ?
C3A C2A H2A 126.1 ?
Fe1A C2A H2A 126.9 ?
C4A C3A C2A 108.3(4) ?
C4A C3A Fe1A 68.5(3) ?
C2A C3A Fe1A 70.0(3) ?
C4A C3A H3A 125.9 ?
C2A C3A H3A 125.9 ?
Fe1A C3A H3A 127.3 ?
C3A C4A C5A 108.2(4) ?
C3A C4A Fe1A 70.8(3) ?
C5A C4A Fe1A 69.1(3) ?
C3A C4A H4A 125.9 ?
C5A C4A H4A 125.9 ?
Fe1A C4A H4A 125.7 ?
C4A C5A C1A 107.3(4) ?
C4A C5A C6A 125.2(4) ?
C1A C5A C6A 127.4(4) ?
C4A C5A Fe1A 69.5(3) ?
C1A C5A Fe1A 70.2(3) ?
C6A C5A Fe1A 123.3(3) ?
N1A C6A C7A 106.2(4) ?
N1A C6A C5A 123.9(4) ?
C7A C6A C5A 129.9(4) ?
C6A C7A C8A 104.7(4) ?
C6A C7A H7A 127.6 ?
C8A C7A H7A 127.6 ?
N2A C8A C7A 111.9(4) ?
N2A C8A C9A 117.6(4) ?
C7A C8A C9A 130.6(4) ?
O1A C9A O2A 124.2(4) ?
O1A C9A C8A 125.3(4) ?
O2A C9A C8A 110.5(4) ?
C9A O2A C10A 115.1(3) ?
O2A C10A C11A 107.2(4) ?
O2A C10A H10E 110.3 ?
C11A C10A H10E 110.3 ?
O2A C10A H10F 110.3 ?
C11A C10A H10F 110.3 ?
H10E C10A H10F 108.5 ?
C10A C11A H11G 109.5 ?
C10A C11A H11H 109.5 ?
H11G C11A H11H 109.5 ?
C10A C11A H11I 109.5 ?
H11G C11A H11I 109.5 ?
H11H C11A H11I 109.5 ?
C13A C12A C16A 108.0 ?
C13A C12A Fe1A 69.8(2) ?
C16A C12A Fe1A 69.2(2) ?
C13A C12A H12A 126.0 ?
C16A C12A H12A 126.0 ?
Fe1A C12A H12A 126.0 ?
C12A C13A C14A 108.0 ?
C12A C13A Fe1A 68.4(2) ?
C14A C13A Fe1A 69.8(2) ?
C12A C13A H13A 126.0 ?
C14A C13A H13A 126.0 ?
Fe1A C13A H13A 127.3 ?
C13A C14A C15A 108.0 ?
C13A C14A Fe1A 68.7(2) ?
C15A C14A Fe1A 69.0(2) ?
C13A C14A H14A 126.0 ?
C15A C14A H14A 126.0 ?
Fe1A C14A H14A 127.9 ?
C16A C15A C14A 108.0 ?
C16A C15A Fe1A 68.4(2) ?
C14A C15A Fe1A 69.6(2) ?
C16A C15A H15A 126.0 ?
C14A C15A H15A 126.0 ?
Fe1A C15A H15A 127.6 ?
C15A C16A C12A 108.0 ?
C15A C16A Fe1A 69.9(2) ?
C12A C16A Fe1A 68.8(2) ?
C15A C16A H16A 126.0 ?
C12A C16A H16A 126.0 ?
Fe1A C16A H16A 126.8 ?
C16B C12B C13B 108.0 ?
C16B C12B Fe1A 72.6(4) ?
C13B C12B Fe1A 70.7(4) ?
C16B C12B H12B 126.0 ?
C13B C12B H12B 126.0 ?
Fe1A C12B H12B 122.3 ?
C14B C13B C12B 108.0 ?
C14B C13B Fe1A 73.3(4) ?
C12B C13B Fe1A 69.2(4) ?
C14B C13B H13B 126.0 ?
C12B C13B H13B 126.0 ?
Fe1A C13B H13B 123.1 ?
C13B C14B C15B 108.0 ?
C13B C14B Fe1A 67.6(4) ?
C15B C14B Fe1A 71.9(4) ?
C13B C14B H14B 126.0 ?
C15B C14B H14B 126.0 ?
Fe1A C14B H14B 126.0 ?
C16B C15B C14B 108.0 ?
C16B C15B Fe1A 68.6(4) ?
C14B C15B Fe1A 69.9(4) ?
C16B C15B H15B 126.0 ?
C14B C15B H15B 126.0 ?
Fe1A C15B H15B 127.1 ?
C12B C16B C15B 108.0 ?
C12B C16B Fe1A 67.8(4) ?
C15B C16B Fe1A 73.0(4) ?
C12B C16B H16B 126.0 ?
C15B C16B H16B 126.0 ?
Fe1A C16B H16B 124.8 ?

loop_
_geom_bond_atom_site_label_1
_geom_bond_atom_site_label_2
_geom_bond_distance
_geom_bond_publ_flag
Fe1 C3 2.026(5) yes
Fe1 C12 2.028(5) yes
Fe1 C16 2.029(5) yes
Fe1 C2 2.032(5) yes
Fe1 C5 2.041(5) yes
Fe1 C1 2.041(5) yes
Fe1 C13 2.042(5) yes
Fe1 C4 2.043(5) yes
Fe1 C14 2.046(5) yes
Fe1 C15 2.046(5) yes
O1 C9 1.203(6) ?
N1 N2 1.333(5) ?
N1 C6 1.345(6) ?
N1 H1 0.84(6) ?
N2 C8 1.333(6) ?
C1 C2 1.409(8) ?
C1 C5 1.430(7) ?
C1 H1B 0.9500 ?
C2 C3 1.406(8) ?
C2 H2 0.9500 ?
C3 C4 1.427(7) ?
C3 H3 0.9500 ?
C4 C5 1.423(7) ?
C4 H4 0.9500 ?
C5 C6 1.471(6) ?
C6 C7 1.368(7) ?
C7 C8 1.403(6) ?
C7 H7 0.9500 ?
C8 C9 1.470(7) ?
C9 O2 1.353(6) ?
C9 O2X 1.434(10) ?
O2 C10 1.425(7) ?
C10 C11 1.488(10) ?
C10 H10A 0.9900 ?
C10 H10B 0.9900 ?
C11 H11A 0.9800 ?
C11 H11B 0.9800 ?
C11 H11C 0.9800 ?
O2X C10X 1.431(13) ?
C10X C11X 1.470(15) ?
C10X H10C 0.9900 ?
C10X H10D 0.9900 ?
C11X H11D 0.9800 ?
C11X H11E 0.9800 ?
C11X H11F 0.9800 ?
C12 C16 1.406(8) ?
C12 C13 1.407(8) ?
C12 H12 0.9500 ?
C13 C14 1.422(7) ?
C13 H13 0.9500 ?
C14 C15 1.404(7) ?
C14 H14 0.9500 ?
C15 C16 1.416(8) ?
C15 H15 0.9500 ?
C16 H16 0.9500 ?
Fe1A C12A 1.981(6) yes
Fe1A C16A 1.985(6) yes
Fe1A C13A 1.998(6) yes
Fe1A C15A 2.006(6) yes
Fe1A C5A 2.013(5) yes
Fe1A C14A 2.014(6) yes
Fe1A C4A 2.019(5) yes
Fe1A C1A 2.036(5) yes
Fe1A C3A 2.050(5) yes
Fe1A C2A 2.055(5) yes
Fe1A C12B 2.063(11) yes
Fe1A C13B 2.083(11) yes
O1A C9A 1.190(5) ?
N1A N2A 1.338(5) ?
N1A C6A 1.356(6) ?
N1A H1A 0.88(7) ?
N2A C8A 1.339(6) ?
C1A C2A 1.415(7) ?
C1A C5A 1.426(6) ?
C1A H1AA 0.9500 ?
C2A C3A 1.421(7) ?
C2A H2A 0.9500 ?
C3A C4A 1.415(7) ?
C3A H3A 0.9500 ?
C4A C5A 1.424(7) ?
C4A H4A 0.9500 ?
C5A C6A 1.460(7) ?
C6A C7A 1.382(6) ?
C7A C8A 1.392(6) ?
C7A H7A 0.9500 ?
C8A C9A 1.484(6) ?
C9A O2A 1.353(5) ?
O2A C10A 1.455(5) ?
C10A C11A 1.488(7) ?
C10A H10E 0.9900 ?
C10A H10F 0.9900 ?
C11A H11G 0.9800 ?
C11A H11H 0.9800 ?
C11A H11I 0.9800 ?
C12A C13A 1.4200 ?
C12A C16A 1.4200 ?
C12A H12A 1.0000 ?
C13A C14A 1.4200 ?
C13A H13A 0.9500 ?
C14A C15A 1.4200 ?
C14A H14A 0.9500 ?
C15A C16A 1.4200 ?
C15A H15A 0.9500 ?
C16A H16A 0.9500 ?
C12B C16B 1.4200 ?
C12B C13B 1.4200 ?
C12B H12B 0.9500 ?
C13B C14B 1.4200 ?
C13B H13B 0.9500 ?
C14B C15B 1.4200 ?
C14B H14B 0.9500 ?
C15B C16B 1.4200 ?
C15B H15B 0.9500 ?
C16B H16B 0.9500 ?

loop_
_geom_hbond_atom_site_label_D
_geom_hbond_atom_site_label_H
_geom_hbond_atom_site_label_A
_geom_hbond_distance_DH
_geom_hbond_distance_HA
_geom_hbond_distance_DA
_geom_hbond_angle_DHA
_geom_hbond_site_symmetry_A
N1 H1 N2A 0.84(6) 2.07(6) 2.905(5) 177(5) .
N1A H1A N2 0.88(7) 2.09(7) 2.953(5) 170(6) 2_655

loop_
_geom_torsion_atom_site_label_1
_geom_torsion_atom_site_label_2
_geom_torsion_atom_site_label_3
_geom_torsion_atom_site_label_4
_geom_torsion
C6 N1 N2 C8 -0.5(5)
C3 Fe1 C1 C2 -36.5(3)
C12 Fe1 C1 C2 159.8(3)
C16 Fe1 C1 C2 -165.2(5)
C5 Fe1 C1 C2 -118.1(5)
C13 Fe1 C1 C2 116.9(3)
C4 Fe1 C1 C2 -80.7(4)
C14 Fe1 C1 C2 75.7(4)
C15 Fe1 C1 C2 43.6(10)
C3 Fe1 C1 C5 81.6(3)
C12 Fe1 C1 C5 -82.1(4)
C16 Fe1 C1 C5 -47.1(6)
C2 Fe1 C1 C5 118.1(5)
C13 Fe1 C1 C5 -124.9(3)
C4 Fe1 C1 C5 37.5(3)
C14 Fe1 C1 C5 -166.1(3)
C15 Fe1 C1 C5 161.8(7)
C5 C1 C2 C3 -1.4(5)
Fe1 C1 C2 C3 58.3(4)
C5 C1 C2 Fe1 -59.7(3)
C12 Fe1 C2 C3 -166.2(5)
C16 Fe1 C2 C3 33.9(9)
C5 Fe1 C2 C3 -82.7(3)
C1 Fe1 C2 C3 -121.3(4)
C13 Fe1 C2 C3 156.9(3)
C4 Fe1 C2 C3 -38.6(3)
C14 Fe1 C2 C3 113.3(3)
C15 Fe1 C2 C3 71.9(4)
C3 Fe1 C2 C1 121.3(4)
C12 Fe1 C2 C1 -44.9(6)
C16 Fe1 C2 C1 155.2(7)
C5 Fe1 C2 C1 38.6(3)
C13 Fe1 C2 C1 -81.8(4)
C4 Fe1 C2 C1 82.7(3)
C14 Fe1 C2 C1 -125.4(3)
C15 Fe1 C2 C1 -166.8(3)
C1 C2 C3 C4 1.7(6)
Fe1 C2 C3 C4 60.4(3)
C1 C2 C3 Fe1 -58.6(3)
C12 Fe1 C3 C2 159.5(7)
C16 Fe1 C3 C2 -169.1(3)
C5 Fe1 C3 C2 80.6(3)
C1 Fe1 C3 C2 36.5(3)
C13 Fe1 C3 C2 -52.1(6)
C4 Fe1 C3 C2 118.2(5)
C14 Fe1 C3 C2 -85.7(4)
C15 Fe1 C3 C2 -127.8(3)
C12 Fe1 C3 C4 41.3(9)
C16 Fe1 C3 C4 72.7(4)
C2 Fe1 C3 C4 -118.2(5)
C5 Fe1 C3 C4 -37.6(3)
C1 Fe1 C3 C4 -81.7(4)
C13 Fe1 C3 C4 -170.2(5)
C14 Fe1 C3 C4 156.1(3)
C15 Fe1 C3 C4 114.0(4)
C2 C3 C4 C5 -1.4(6)
Fe1 C3 C4 C5 58.9(3)
C2 C3 C4 Fe1 -60.3(3)
C3 Fe1 C4 C5 -119.4(5)
C12 Fe1 C4 C5 74.2(4)
C16 Fe1 C4 C5 114.5(3)
C2 Fe1 C4 C5 -81.3(3)
C1 Fe1 C4 C5 -37.7(3)
C13 Fe1 C4 C5 46.1(9)
C14 Fe1 C4 C5 -171.8(4)
C15 Fe1 C4 C5 156.7(3)
C12 Fe1 C4 C3 -166.4(3)
C16 Fe1 C4 C3 -126.1(4)
C2 Fe1 C4 C3 38.1(3)
C5 Fe1 C4 C3 119.4(5)
C1 Fe1 C4 C3 81.7(4)
C13 Fe1 C4 C3 165.5(7)
C14 Fe1 C4 C3 -52.4(6)
C15 Fe1 C4 C3 -83.9(4)
C3 C4 C5 C1 0.5(5)
Fe1 C4 C5 C1 59.0(3)
C3 C4 C5 C6 -176.9(4)
Fe1 C4 C5 C6 -118.4(5)
C3 C4 C5 Fe1 -58.5(3)
C2 C1 C5 C4 0.5(5)
Fe1 C1 C5 C4 -59.1(3)
C2 C1 C5 C6 178.0(4)
Fe1 C1 C5 C6 118.4(4)
C2 C1 C5 Fe1 59.6(3)
C3 Fe1 C5 C4 37.8(3)
C12 Fe1 C5 C4 -124.8(3)
C16 Fe1 C5 C4 -82.3(3)
C2 Fe1 C5 C4 81.6(3)
C1 Fe1 C5 C4 119.7(4)
C13 Fe1 C5 C4 -165.0(3)
C14 Fe1 C5 C4 166.1(7)
C15 Fe1 C5 C4 -49.9(5)
C3 Fe1 C5 C1 -81.8(3)
C12 Fe1 C5 C1 115.6(3)
C16 Fe1 C5 C1 158.0(3)
C2 Fe1 C5 C1 -38.1(3)
C13 Fe1 C5 C1 75.3(4)
C4 Fe1 C5 C1 -119.7(4)
C14 Fe1 C5 C1 46.5(8)
C15 Fe1 C5 C1 -169.6(4)
C3 Fe1 C5 C6 159.9(5)
C12 Fe1 C5 C6 -2.8(5)
C16 Fe1 C5 C6 39.7(5)
C2 Fe1 C5 C6 -156.4(5)
C1 Fe1 C5 C6 -118.3(5)
C13 Fe1 C5 C6 -43.0(5)
C4 Fe1 C5 C6 122.0(5)
C14 Fe1 C5 C6 -71.9(9)
C15 Fe1 C5 C6 72.1(6)
N2 N1 C6 C7 0.3(5)
N2 N1 C6 C5 179.3(4)
C4 C5 C6 N1 -5.6(7)
C1 C5 C6 N1 177.4(4)
Fe1 C5 C6 N1 -95.2(5)
C4 C5 C6 C7 173.1(5)
C1 C5 C6 C7 -3.9(8)
Fe1 C5 C6 C7 83.5(6)
N1 C6 C7 C8 0.0(5)
C5 C6 C7 C8 -178.9(5)
N1 N2 C8 C7 0.5(5)
N1 N2 C8 C9 -178.7(5)
C6 C7 C8 N2 -0.3(5)
C6 C7 C8 C9 178.8(5)
N2 C8 C9 O1 176.7(5)
C7 C8 C9 O1 -2.3(9)
N2 C8 C9 O2 -16.4(7)
C7 C8 C9 O2 164.6(5)
N2 C8 C9 O2X 21.4(9)
C7 C8 C9 O2X -157.7(7)
O1 C9 O2 C10 -10.5(9)
O2X C9 O2 C10 80.9(8)
C8 C9 O2 C10 -177.3(5)
C9 O2 C10 C11 -77.1(8)
O1 C9 O2X C10X 15.9(14)
O2 C9 O2X C10X -95.3(13)
C8 C9 O2X C10X 172.7(11)
C9 O2X C10X C11X 67.5(19)
C3 Fe1 C12 C16 40.6(9)
C2 Fe1 C12 C16 -171.7(4)
C5 Fe1 C12 C16 113.8(3)
C1 Fe1 C12 C16 156.6(3)
C13 Fe1 C12 C16 -119.4(4)
C4 Fe1 C12 C16 72.7(4)
C14 Fe1 C12 C16 -81.5(3)
C15 Fe1 C12 C16 -38.1(3)
C3 Fe1 C12 C13 160.0(7)
C16 Fe1 C12 C13 119.4(4)
C2 Fe1 C12 C13 -52.3(6)
C5 Fe1 C12 C13 -126.8(3)
C1 Fe1 C12 C13 -84.0(3)
C4 Fe1 C12 C13 -167.9(3)
C14 Fe1 C12 C13 37.9(3)
C15 Fe1 C12 C13 81.3(3)
C16 C12 C13 C14 0.1(5)
Fe1 C12 C13 C14 -59.4(3)
C16 C12 C13 Fe1 59.5(3)
C3 Fe1 C13 C12 -166.4(5)
C16 Fe1 C13 C12 -37.6(3)
C2 Fe1 C13 C12 156.7(3)
C5 Fe1 C13 C12 72.2(4)
C1 Fe1 C13 C12 114.1(3)
C4 Fe1 C13 C12 36.3(9)
C14 Fe1 C13 C12 -119.0(4)
C15 Fe1 C13 C12 -81.6(3)
C3 Fe1 C13 C14 -47.4(6)
C12 Fe1 C13 C14 119.0(4)
C16 Fe1 C13 C14 81.4(3)
C2 Fe1 C13 C14 -84.3(4)
C5 Fe1 C13 C14 -168.8(3)
C1 Fe1 C13 C14 -126.9(3)
C4 Fe1 C13 C14 155.3(7)
C15 Fe1 C13 C14 37.4(3)
C12 C13 C14 C15 -0.6(5)
Fe1 C13 C14 C15 -59.6(3)
C12 C13 C14 Fe1 59.1(3)
C3 Fe1 C14 C15 -82.1(4)
C12 Fe1 C14 C15 81.4(3)
C16 Fe1 C14 C15 37.5(3)
C2 Fe1 C14 C15 -125.6(3)
C5 Fe1 C14 C15 155.6(7)
C1 Fe1 C14 C15 -167.5(3)
C13 Fe1 C14 C15 119.0(4)
C4 Fe1 C14 C15 -45.2(6)
C3 Fe1 C14 C13 158.9(3)
C12 Fe1 C14 C13 -37.7(3)
C16 Fe1 C14 C13 -81.5(3)
C2 Fe1 C14 C13 115.3(3)
C5 Fe1 C14 C13 36.5(9)
C1 Fe1 C14 C13 73.4(4)
C4 Fe1 C14 C13 -164.2(4)
C15 Fe1 C14 C13 -119.0(4)
C13 C14 C15 C16 0.8(5)
Fe1 C14 C15 C16 -58.6(4)
C13 C14 C15 Fe1 59.4(3)
C3 Fe1 C15 C14 115.7(3)
C12 Fe1 C15 C14 -81.8(3)
C16 Fe1 C15 C14 -119.8(4)
C2 Fe1 C15 C14 75.2(4)
C5 Fe1 C15 C14 -166.2(4)
C1 Fe1 C15 C14 40.8(9)
C13 Fe1 C15 C14 -38.0(3)
C4 Fe1 C15 C14 159.0(3)
C3 Fe1 C15 C16 -124.6(3)
C12 Fe1 C15 C16 38.0(3)
C2 Fe1 C15 C16 -165.0(3)
C5 Fe1 C15 C16 -46.4(6)
C1 Fe1 C15 C16 160.5(8)
C13 Fe1 C15 C16 81.8(3)
C4 Fe1 C15 C16 -81.3(4)
C14 Fe1 C15 C16 119.8(4)
C13 C12 C16 C15 0.4(6)
Fe1 C12 C16 C15 60.3(3)
C13 C12 C16 Fe1 -59.9(3)
C14 C15 C16 C12 -0.8(6)
Fe1 C15 C16 C12 -59.9(3)
C14 C15 C16 Fe1 59.1(3)
C3 Fe1 C16 C12 -166.5(3)
C2 Fe1 C16 C12 166.9(7)
C5 Fe1 C16 C12 -83.3(4)
C1 Fe1 C16 C12 -50.2(6)
C13 Fe1 C16 C12 37.5(3)
C4 Fe1 C16 C12 -125.7(3)
C14 Fe1 C16 C12 81.5(3)
C15 Fe1 C16 C12 118.6(5)
C3 Fe1 C16 C15 74.9(4)
C12 Fe1 C16 C15 -118.6(5)
C2 Fe1 C16 C15 48.4(9)
C5 Fe1 C16 C15 158.1(3)
C1 Fe1 C16 C15 -168.8(4)
C13 Fe1 C16 C15 -81.1(3)
C4 Fe1 C16 C15 115.7(3)
C14 Fe1 C16 C15 -37.1(3)
C6A N1A N2A C8A 0.3(5)
C12A Fe1A C1A C2A 168.7(4)
C16A Fe1A C1A C2A -151.3(6)
C13A Fe1A C1A C2A 125.4(4)
C15A Fe1A C1A C2A 43.2(7)
C5A Fe1A C1A C2A -119.9(4)
C14A Fe1A C1A C2A 81.6(4)
C4A Fe1A C1A C2A -81.3(3)
C3A Fe1A C1A C2A -37.5(3)
C12B Fe1A C1A C2A 142.5(6)
C13B Fe1A C1A C2A 98.5(6)
C12A Fe1A C1A C5A -71.4(4)
C16A Fe1A C1A C5A -31.4(8)
C13A Fe1A C1A C5A -114.7(4)
C15A Fe1A C1A C5A 163.2(5)
C14A Fe1A C1A C5A -158.4(4)
C4A Fe1A C1A C5A 38.6(3)
C3A Fe1A C1A C5A 82.4(3)
C2A Fe1A C1A C5A 119.9(4)
C12B Fe1A C1A C5A -97.5(6)
C13B Fe1A C1A C5A -141.6(6)
C5A C1A C2A C3A 0.7(5)
Fe1A C1A C2A C3A 58.9(4)
C5A C1A C2A Fe1A -58.2(3)
C12A Fe1A C2A C1A -34.7(9)
C16A Fe1A C2A C1A 160.5(5)
C13A Fe1A C2A C1A -74.6(4)
C15A Fe1A C2A C1A -161.1(3)
C5A Fe1A C2A C1A 37.7(3)
C14A Fe1A C2A C1A -117.2(4)
C4A Fe1A C2A C1A 82.3(3)
C3A Fe1A C2A C1A 119.5(4)
C12B Fe1A C2A C1A -61.1(6)
C13B Fe1A C2A C1A -102.5(5)
C12A Fe1A C2A C3A -154.2(7)
C16A Fe1A C2A C3A 41.0(6)
C13A Fe1A C2A C3A 165.9(4)
C15A Fe1A C2A C3A 79.4(4)
C5A Fe1A C2A C3A -81.8(3)
C14A Fe1A C2A C3A 123.3(4)
C4A Fe1A C2A C3A -37.2(3)
C1A Fe1A C2A C3A -119.5(4)
C12B Fe1A C2A C3A 179.4(6)
C13B Fe1A C2A C3A 138.0(6)
C1A C2A C3A C4A -0.7(6)
Fe1A C2A C3A C4A 57.9(4)
C1A C2A C3A Fe1A -58.6(3)
C12A Fe1A C3A C4A 44.0(7)
C16A Fe1A C3A C4A 78.8(4)
C13A Fe1A C3A C4A -164.0(7)
C15A Fe1A C3A C4A 122.2(4)
C5A Fe1A C3A C4A -38.3(3)
C14A Fe1A C3A C4A 163.3(3)
C1A Fe1A C3A C4A -82.7(3)
C2A Fe1A C3A C4A -120.2(5)
C13B Fe1A C3A C4A 170.7(5)
C12A Fe1A C3A C2A 164.2(5)
C16A Fe1A C3A C2A -161.0(4)
C13A Fe1A C3A C2A -43.8(9)
C15A Fe1A C3A C2A -117.6(4)
C5A Fe1A C3A C2A 81.9(3)
C14A Fe1A C3A C2A -76.5(4)
C4A Fe1A C3A C2A 120.2(5)
C1A Fe1A C3A C2A 37.5(3)
C13B Fe1A C3A C2A -69.1(6)
C2A C3A C4A C5A 0.5(6)
Fe1A C3A C4A C5A 59.3(3)
C2A C3A C4A Fe1A -58.8(4)
C12A Fe1A C4A C3A -159.4(4)
C16A Fe1A C4A C3A -116.6(4)
C13A Fe1A C4A C3A 169.5(5)
C15A Fe1A C4A C3A -75.7(4)
C5A Fe1A C4A C3A 119.1(4)
C14A Fe1A C4A C3A -47.4(8)
C1A Fe1A C4A C3A 80.6(3)
C2A Fe1A C4A C3A 37.1(3)
C12B Fe1A C4A C3A -179.1(5)
C13B Fe1A C4A C3A -98(5)
C12A Fe1A C4A C5A 81.6(4)
C16A Fe1A C4A C5A 124.3(3)
C13A Fe1A C4A C5A 50.4(6)
C15A Fe1A C4A C5A 165.3(3)
C14A Fe1A C4A C5A -166.5(6)
C1A Fe1A C4A C5A -38.5(3)
C3A Fe1A C4A C5A -119.1(4)
C2A Fe1A C4A C5A -82.0(3)
C12B Fe1A C4A C5A 61.8(6)
C13B Fe1A C4A C5A 143(5)
C3A C4A C5A C1A 0.0(5)
Fe1A C4A C5A C1A 60.3(3)
C3A C4A C5A C6A -177.3(4)
Fe1A C4A C5A C6A -117.0(4)
C3A C4A C5A Fe1A -60.3(4)
C2A C1A C5A C4A -0.4(5)
Fe1A C1A C5A C4A -59.8(3)
C2A C1A C5A C6A 176.8(4)
Fe1A C1A C5A C6A 117.4(5)
C2A C1A C5A Fe1A 59.4(3)
C12A Fe1A C5A C4A -114.9(4)
C16A Fe1A C5A C4A -72.7(4)
C13A Fe1A C5A C4A -157.7(4)
C15A Fe1A C5A C4A -40.6(7)
C14A Fe1A C5A C4A 169.4(5)
C1A Fe1A C5A C4A 118.2(4)
C3A Fe1A C5A C4A 37.6(3)
C2A Fe1A C5A C4A 81.2(3)
C12B Fe1A C5A C4A -141.9(5)
C13B Fe1A C5A C4A -173.9(6)
C12A Fe1A C5A C1A 126.9(4)
C16A Fe1A C5A C1A 169.1(3)
C13A Fe1A C5A C1A 84.1(4)
C15A Fe1A C5A C1A -158.8(6)
C14A Fe1A C5A C1A 51.2(6)
C4A Fe1A C5A C1A -118.2(4)
C3A Fe1A C5A C1A -80.6(3)
C2A Fe1A C5A C1A -37.0(3)
C12B Fe1A C5A C1A 99.9(6)
C13B Fe1A C5A C1A 67.9(6)
C12A Fe1A C5A C6A 4.5(5)
C16A Fe1A C5A C6A 46.7(5)
C13A Fe1A C5A C6A -38.3(5)
C15A Fe1A C5A C6A 78.9(7)
C14A Fe1A C5A C6A -71.2(7)
C4A Fe1A C5A C6A 119.4(5)
C1A Fe1A C5A C6A -122.4(5)
C3A Fe1A C5A C6A 157.1(4)
C2A Fe1A C5A C6A -159.4(4)
C12B Fe1A C5A C6A -22.5(6)
C13B Fe1A C5A C6A -54.5(7)
N2A N1A C6A C7A 0.2(5)
N2A N1A C6A C5A -177.8(4)
C4A C5A C6A N1A 178.6(4)
C1A C5A C6A N1A 1.8(7)
Fe1A C5A C6A N1A 91.4(5)
C4A C5A C6A C7A 1.1(8)
C1A C5A C6A C7A -175.7(5)
Fe1A C5A C6A C7A -86.1(6)
N1A C6A C7A C8A -0.6(5)
C5A C6A C7A C8A 177.3(4)
N1A N2A C8A C7A -0.6(5)
N1A N2A C8A C9A 179.1(4)
C6A C7A C8A N2A 0.8(5)
C6A C7A C8A C9A -178.9(4)
N2A C8A C9A O1A -1.0(7)
C7A C8A C9A O1A 178.6(5)
N2A C8A C9A O2A -179.9(4)
C7A C8A C9A O2A -0.3(6)
O1A C9A O2A C10A -3.2(7)
C8A C9A O2A C10A 175.7(4)
C9A O2A C10A C11A 173.6(5)
C16A Fe1A C12A C13A 119.51(12)
C15A Fe1A C12A C13A 81.65(15)
C5A Fe1A C12A C13A -118.0(3)
C14A Fe1A C12A C13A 37.57(11)
C4A Fe1A C12A C13A -160.7(3)
C1A Fe1A C12A C13A -77.6(3)
C3A Fe1A C12A C13A 168.5(5)
C2A Fe1A C12A C13A -50.6(7)
C12B Fe1A C12A C13A -10.4(7)
C13B Fe1A C12A C13A 25.5(4)
C13A Fe1A C12A C16A -119.51(12)
C15A Fe1A C12A C16A -37.86(11)
C5A Fe1A C12A C16A 122.5(3)
C14A Fe1A C12A C16A -81.94(16)
C4A Fe1A C12A C16A 79.8(3)
C1A Fe1A C12A C16A 162.9(3)
C3A Fe1A C12A C16A 49.0(5)
C2A Fe1A C12A C16A -170.1(7)
C12B Fe1A C12A C16A -129.9(7)
C13B Fe1A C12A C16A -94.0(4)
C16A C12A C13A C14A 0.0
Fe1A C12A C13A C14A -58.8(2)
C16A C12A C13A Fe1A 58.8(2)
C16A Fe1A C13A C12A -38.13(10)
C15A Fe1A C13A C12A -82.56(17)
C5A Fe1A C13A C12A 79.3(3)
C14A Fe1A C13A C12A -119.94(14)
C4A Fe1A C13A C12A 43.3(5)
C1A Fe1A C13A C12A 123.1(3)
C3A Fe1A C13A C12A -161.6(8)
C2A Fe1A C13A C12A 164.3(3)
C12B Fe1A C13A C12A 16.3(11)
C13B Fe1A C13A C12A -122.9(7)
C12A Fe1A C13A C14A 119.94(14)
C16A Fe1A C13A C14A 81.80(16)
C15A Fe1A C13A C14A 37.38(10)
C5A Fe1A C13A C14A -160.7(3)
C4A Fe1A C13A C14A 163.3(5)
C1A Fe1A C13A C14A -117.0(3)
C3A Fe1A C13A C14A -41.6(8)
C2A Fe1A C13A C14A -75.7(3)
C12B Fe1A C13A C14A 136.3(11)
C13B Fe1A C13A C14A -3.0(7)
C12A C13A C14A C15A 0.0
Fe1A C13A C14A C15A -57.9(2)
C12A C13A C14A Fe1A 57.9(2)
C12A Fe1A C14A C13A -37.88(11)
C16A Fe1A C14A C13A -82.62(15)
C15A Fe1A C14A C13A -120.32(13)
C5A Fe1A C14A C13A 45.3(5)
C4A Fe1A C14A C13A -157.2(7)
C1A Fe1A C14A C13A 82.3(3)
C3A Fe1A C14A C13A 166.7(3)
C2A Fe1A C14A C13A 124.9(3)
C12B Fe1A C14A C13A -14.0(4)
C13B Fe1A C14A C13A 4.9(12)
C12A Fe1A C14A C15A 82.45(17)
C16A Fe1A C14A C15A 37.71(11)
C13A Fe1A C14A C15A 120.32(13)
C5A Fe1A C14A C15A 165.6(5)
C4A Fe1A C14A C15A -36.9(7)
C1A Fe1A C14A C15A -157.3(3)
C3A Fe1A C14A C15A -73.0(3)
C2A Fe1A C14A C15A -114.7(3)
C12B Fe1A C14A C15A 106.3(4)
C13B Fe1A C14A C15A 125.2(12)
C13A C14A C15A C16A 0.0
Fe1A C14A C15A C16A -57.7(2)
C13A C14A C15A Fe1A 57.7(2)
C12A Fe1A C15A C16A 38.10(11)
C13A Fe1A C15A C16A 82.67(15)
C5A Fe1A C15A C16A -42.2(7)
C14A Fe1A C15A C16A 120.12(12)
C4A Fe1A C15A C16A -73.0(3)
C1A Fe1A C15A C16A 173.4(5)
C3A Fe1A C15A C16A -114.1(3)
C2A Fe1A C15A C16A -155.8(3)
C12B Fe1A C15A C16A 65.6(4)
C13B Fe1A C15A C16A 104.1(4)
C12A Fe1A C15A C14A -82.02(16)
C16A Fe1A C15A C14A -120.12(12)
C13A Fe1A C15A C14A -37.45(11)
C5A Fe1A C15A C14A -162.3(7)
C4A Fe1A C15A C14A 166.9(3)
C1A Fe1A C15A C14A 53.3(5)
C3A Fe1A C15A C14A 125.8(3)
C2A Fe1A C15A C14A 84.1(3)
C12B Fe1A C15A C14A -54.5(4)
C13B Fe1A C15A C14A -16.1(4)
C14A C15A C16A C12A 0.0
Fe1A C15A C16A C12A -58.5(2)
C14A C15A C16A Fe1A 58.5(2)
C13A C12A C16A C15A 0.0
Fe1A C12A C16A C15A 59.2(2)
C13A C12A C16A Fe1A -59.2(2)
C12A Fe1A C16A C15A -119.62(13)
C13A Fe1A C16A C15A -81.61(15)
C5A Fe1A C16A C15A 164.8(3)
C14A Fe1A C16A C15A -37.44(10)
C4A Fe1A C16A C15A 124.2(3)
C1A Fe1A C16A C15A -171.1(7)
C3A Fe1A C16A C15A 82.9(3)
C2A Fe1A C16A C15A 54.1(5)
C12B Fe1A C16A C15A -96.9(4)
C13B Fe1A C16A C15A -53.8(4)
C13A Fe1A C16A C12A 38.01(10)
C15A Fe1A C16A C12A 119.62(13)
C5A Fe1A C16A C12A -75.6(3)
C14A Fe1A C16A C12A 82.17(15)
C4A Fe1A C16A C12A -116.2(3)
C1A Fe1A C16A C12A -51.5(7)
C3A Fe1A C16A C12A -157.5(3)
C2A Fe1A C16A C12A 173.7(5)
C12B Fe1A C16A C12A 22.7(4)
C13B Fe1A C16A C12A 65.8(4)
C12A Fe1A C12B C16B 11.5(7)
C16A Fe1A C12B C16B -24.2(4)
C13A Fe1A C12B C16B -143.5(12)
C15A Fe1A C12B C16B -67.8(4)
C5A Fe1A C12B C16B 92.6(5)
C14A Fe1A C12B C16B -109.2(5)
C4A Fe1A C12B C16B 53.8(6)
C1A Fe1A C12B C16B 137.2(5)
C2A Fe1A C12B C16B 175.1(5)
C13B Fe1A C12B C16B -116.9(2)
C12A Fe1A C12B C13B 128.4(7)
C16A Fe1A C12B C13B 92.7(4)
C13A Fe1A C12B C13B -26.6(12)
C15A Fe1A C12B C13B 49.1(4)
C5A Fe1A C12B C13B -150.5(5)
C14A Fe1A C12B C13B 7.7(5)
C4A Fe1A C12B C13B 170.7(5)
C1A Fe1A C12B C13B -105.9(5)
C2A Fe1A C12B C13B -68.0(5)
C16B C12B C13B C14B 0.0
Fe1A C12B C13B C14B -63.5(4)
C16B C12B C13B Fe1A 63.5(4)
C12A Fe1A C13B C14B 93.5(4)
C16A Fe1A C13B C14B 48.4(4)
C13A Fe1A C13B C14B 134.1(7)
C15A Fe1A C13B C14B 5.1(5)
C5A Fe1A C13B C14B 167.3(5)
C14A Fe1A C13B C14B -38.5(13)
C4A Fe1A C13B C14B 29(5)
C1A Fe1A C13B C14B -149.4(4)
C3A Fe1A C13B C14B -61.8(6)
C2A Fe1A C13B C14B -104.0(5)
C12B Fe1A C13B C14B 117.3(2)
C12A Fe1A C13B C12B -23.8(4)
C16A Fe1A C13B C12B -68.9(4)
C13A Fe1A C13B C12B 16.8(7)
C15A Fe1A C13B C12B -112.2(5)
C5A Fe1A C13B C12B 50.0(5)
C14A Fe1A C13B C12B -155.8(13)
C4A Fe1A C13B C12B -88(5)
C1A Fe1A C13B C12B 93.3(5)
C3A Fe1A C13B C12B -179.1(6)
C2A Fe1A C13B C12B 138.6(5)
C12B C13B C14B C15B 0.0
Fe1A C13B C14B C15B -60.9(4)
C12B C13B C14B Fe1A 60.9(4)
C12A Fe1A C14B C13B -67.1(4)
C16A Fe1A C14B C13B -111.1(5)
C13A Fe1A C14B C13B -21.5(4)
C15A Fe1A C14B C13B -161.9(16)
C5A Fe1A C14B C13B -112(3)
C14A Fe1A C14B C13B 20.3(7)
C4A Fe1A C14B C13B -175.8(6)
C1A Fe1A C14B C13B 55.7(6)
C3A Fe1A C14B C13B 141.6(5)
C2A Fe1A C14B C13B 96.6(5)
C12B Fe1A C14B C13B -38.78(19)
C12A Fe1A C14B C15B 51.9(4)
C16A Fe1A C14B C15B 8.0(5)
C13A Fe1A C14B C15B 97.6(4)
C15A Fe1A C14B C15B -42.8(16)
C5A Fe1A C14B C15B 7(3)
C14A Fe1A C14B C15B 139.4(7)
C4A Fe1A C14B C15B -56.7(6)
C1A Fe1A C14B C15B 174.8(5)
C3A Fe1A C14B C15B -99.3(5)
C2A Fe1A C14B C15B -144.3(5)
C12B Fe1A C14B C15B 80.3(3)
C13B Fe1A C14B C15B 119.1(2)
C13B C14B C15B C16B 0.0
Fe1A C14B C15B C16B -58.2(4)
C13B C14B C15B Fe1A 58.2(4)
C12A Fe1A C15B C16B 12.5(4)
C16A Fe1A C15B C16B -30.3(15)
C13A Fe1A C15B C16B 54.9(4)
C15A Fe1A C15B C16B 137.6(7)
C5A Fe1A C15B C16B -58.8(6)
C14A Fe1A C15B C16B 99.3(4)
C4A Fe1A C15B C16B -98.4(6)
C1A Fe1A C15B C16B -31(3)
C3A Fe1A C15B C16B -142.0(5)
C2A Fe1A C15B C16B -177.9(5)
C12B Fe1A C15B C16B 38.10(19)
C13B Fe1A C15B C16B 82.4(3)
C12A Fe1A C15B C14B -107.3(4)
C16A Fe1A C15B C14B -150.1(16)
C13A Fe1A C15B C14B -64.9(4)
C15A Fe1A C15B C14B 17.9(6)
C5A Fe1A C15B C14B -178.6(6)
C14A Fe1A C15B C14B -20.5(4)
C4A Fe1A C15B C14B 141.8(6)
C1A Fe1A C15B C14B -150(3)
C3A Fe1A C15B C14B 98.3(5)
C2A Fe1A C15B C14B 62.3(6)
C12B Fe1A C15B C14B -81.7(3)
C13B Fe1A C15B C14B -37.38(18)
C13B C12B C16B C15B 0.0
Fe1A C12B C16B C15B 62.3(4)
C13B C12B C16B Fe1A -62.3(4)
C14B C15B C16B C12B 0.0
Fe1A C15B C16B C12B -59.0(4)
C14B C15B C16B Fe1A 59.0(4)
C12A Fe1A C16B C12B -20.4(12)
C16A Fe1A C16B C12B 131.1(7)
C13A Fe1A C16B C12B 12.1(4)
C15A Fe1A C16B C12B 96.3(4)
C5A Fe1A C16B C12B -102.2(5)
C14A Fe1A C16B C12B 53.1(4)
C4A Fe1A C16B C12B -146.0(5)
C1A Fe1A C16B C12B -65.9(5)
C3A Fe1A C16B C12B 179.4(6)
C13B Fe1A C16B C12B 38.87(18)
C12A Fe1A C16B C15B -138.7(12)
C16A Fe1A C16B C15B 12.8(6)
C13A Fe1A C16B C15B -106.2(4)
C15A Fe1A C16B C15B -22.0(4)
C5A Fe1A C16B C15B 139.5(5)
C14A Fe1A C16B C15B -65.2(4)
C4A Fe1A C16B C15B 95.7(5)
C1A Fe1A C16B C15B 175.8(5)
C3A Fe1A C16B C15B 61.1(6)
C12B Fe1A C16B C15B -118.3(2)
C13B Fe1A C16B C15B -79.4(3)
